data_2216407
loop_
_publ_author_name
'Licai Zhu'
'Feng Sun'

_publ_contact_author_address
;
School of Chemistry and Environment
South China Normal University
Guangzhou 510006
P.R. China
;
_publ_contact_author_email fengsu60@yahoo.cn
_publ_contact_author_name 'Feng, Su'
_publ_contact_author_phone '86 20 88528383'
_publ_section_title
;
 Poly[[diaqua-\m~3~-malonato-iron(II)] monohydrate]
;
_journal_coeditor_code DN2256
_journal_date_accepted 2007-11-01
_journal_date_recd_electronic 2007-10-21
_journal_issue 12
_journal_name_full 'Acta Crystallographica Section E'
_journal_page_first m2966
_journal_page_last m2966
_journal_paper_category QM
_journal_paper_doi 10.1107/S1600536807055377
_journal_volume 63
_journal_year 2007
_chemical_formula_iupac '[Fe (C4 H4 O5) (H2 O)2], H2 O'
_chemical_formula_moiety 'C4 H8 Fe O7, H2 O'
_chemical_formula_sum 'C4 H10 Fe O8'
_chemical_formula_weight 241.97
_chemical_name_systematic
;iron(II)
 monohydrate]
;
_space_group_IT_number 61
_symmetry_cell_setting orthorhombic
_symmetry_space_group_name_Hall '-P 2ac 2ab'
_symmetry_space_group_name_H-M 'P b c a'
_atom_sites_solution_hydrogens geom
_atom_sites_solution_primary direct
_atom_sites_solution_secondary difmap
_audit_creation_method SHELXL-97
_cell_angle_alpha 90.00
_cell_angle_beta 90.00
_cell_angle_gamma 90.00
_cell_formula_units_Z 8
_cell_length_a 14.2225(8)
_cell_length_b 8.2788(5)
_cell_length_c 14.7043(8)
_cell_measurement_reflns_used 1506
_cell_measurement_temperature 293(2)
_cell_measurement_theta_max 28.00
_cell_measurement_theta_min 1.36
_cell_volume 1731.36(17)
_computing_cell_refinement 'SAINT (Bruker, 2004)'
_computing_data_collection 'APEX2 (Bruker, 2004)'
_computing_data_reduction SAINT
_computing_molecular_graphics 'PLATON (Spek, 2003)'
_computing_publication_material SHELXL97
_computing_structure_refinement 'SHELXL97 (Sheldrick, 1997)'
_computing_structure_solution 'SHELXS97 (Sheldrick, 1997)'
_diffrn_ambient_temperature 293(2)
_diffrn_measured_fraction_theta_full 1.000
_diffrn_measured_fraction_theta_max 1.000
_diffrn_measurement_device_type 'Bruker APEXII area-detector diffractometer'
_diffrn_measurement_method '\f and \w scan'
_diffrn_radiation_monochromator graphite
_diffrn_radiation_source 'fine-focus sealed tube'
_diffrn_radiation_type MoK\a
_diffrn_radiation_wavelength 0.71073
_diffrn_reflns_av_R_equivalents 0.0261
_diffrn_reflns_av_sigmaI/netI 0.0160
_diffrn_reflns_limit_h_max 14
_diffrn_reflns_limit_h_min -17
_diffrn_reflns_limit_k_max 7
_diffrn_reflns_limit_k_min -10
_diffrn_reflns_limit_l_max 17
_diffrn_reflns_limit_l_min -17
_diffrn_reflns_number 8229
_diffrn_reflns_theta_full 25.49
_diffrn_reflns_theta_max 25.49
_diffrn_reflns_theta_min 2.77
_diffrn_standards_number 0
_exptl_absorpt_coefficient_mu 1.757
_exptl_absorpt_correction_T_max 0.6695
_exptl_absorpt_correction_T_min 0.5869
_exptl_absorpt_correction_type multi-scan
_exptl_absorpt_process_details 'SADABS (Sheldrick, 1996)'
_exptl_crystal_colour red
_exptl_crystal_density_diffrn 1.857
_exptl_crystal_density_method 'not measured'
_exptl_crystal_description blocky
_exptl_crystal_F_000 992
_exptl_crystal_size_max 0.32
_exptl_crystal_size_mid 0.26
_exptl_crystal_size_min 0.23
_refine_diff_density_max 0.382
_refine_diff_density_min -0.379
_refine_ls_extinction_method none
_refine_ls_goodness_of_fit_ref 1.104
_refine_ls_hydrogen_treatment mixed
_refine_ls_matrix_type full
_refine_ls_number_parameters 142
_refine_ls_number_reflns 1603
_refine_ls_number_restraints 7
_refine_ls_restrained_S_all 1.103
_refine_ls_R_factor_all 0.0330
_refine_ls_R_factor_gt 0.0283
_refine_ls_shift/su_max 0.003
_refine_ls_shift/su_mean 0.000
_refine_ls_structure_factor_coef Fsqd
_refine_ls_weighting_details 'calc w=1/[\s^2^(Fo^2^)+(0.0400P)^2^+1.9411P] where P=(Fo^2^+2Fc^2^)/3'
_refine_ls_weighting_scheme calc
_refine_ls_wR_factor_gt 0.0787
_refine_ls_wR_factor_ref 0.0827
_reflns_number_gt 1420
_reflns_number_total 1603
_reflns_threshold_expression I>2\s(I)
_cod_data_source_file dn2256.cif
_cod_data_source_block I
_cod_database_code 2216407
_cod_database_fobs_code 2216407

loop_
_symmetry_equiv_pos_as_xyz
'x, y, z'
'-x+1/2, -y, z+1/2'
'-x, y+1/2, -z+1/2'
'x+1/2, -y+1/2, -z'
'-x, -y, -z'
'x-1/2, y, -z-1/2'
'x, -y-1/2, z-1/2'
'-x-1/2, y-1/2, z'

loop_
_atom_site_type_symbol
_atom_site_label
_atom_site_fract_x
_atom_site_fract_y
_atom_site_fract_z
_atom_site_U_iso_or_equiv
_atom_site_adp_type
_atom_site_calc_flag
_atom_site_refinement_flags
_atom_site_occupancy
C C1 0.20311(17) 0.8001(3) 0.04422(16) 0.0237(5) Uani d . 1
C C2 0.13407(16) 0.7905(3) -0.03528(15) 0.0219(5) Uani d . 1
H H2 0.1599 0.7192 -0.0822 0.026 Uiso calc R 1
C C3 0.11770(18) 0.9566(3) -0.07561(16) 0.0252(5) Uani d . 1
H H3A 0.1781 1.0064 -0.0880 0.030 Uiso calc R 1
H H3B 0.0855 1.0230 -0.0311 0.030 Uiso calc R 1
C C4 0.06047(18) 0.9543(3) -0.16261(16) 0.0240(5) Uani d . 1
Fe Fe1 0.02997(3) 0.68818(4) 0.14709(2) 0.02428(15) Uani d . 1
O O1 0.17406(12) 0.7638(2) 0.12267(11) 0.0272(4) Uani d . 1
O O2 0.28461(13) 0.8461(3) 0.02750(12) 0.0414(5) Uani d . 1
O O3 0.04782(12) 0.7240(2) -0.00225(12) 0.0281(4) Uani d D 1
H H3 0.018(2) 0.677(3) -0.0408(17) 0.042 Uiso d D 1
O O4 0.06326(15) 0.8301(2) -0.21102(12) 0.0317(4) Uani d . 1
O O5 0.01587(17) 1.0778(3) -0.18482(14) 0.0469(6) Uani d . 1
O O1W 0.06641(13) 0.4258(2) 0.12724(12) 0.0263(4) Uani d D 1
H H11 0.1195(11) 0.402(4) 0.1098(18) 0.039 Uiso d D 1
H H12 0.0556(19) 0.378(4) 0.1741(13) 0.039 Uiso d D 1
O O2W -0.11083(13) 0.6067(3) 0.12508(14) 0.0416(5) Uani d D 1
H H21 -0.144(2) 0.595(5) 0.1692(14) 0.062 Uiso d D 1
H H22 -0.143(2) 0.630(5) 0.0812(14) 0.062 Uiso d D 1
O O30A -0.2284(3) 0.5249(6) 0.2582(3) 0.0559(11) Uani d P 0.77
H H31A -0.2472 0.6044 0.2892 0.084 Uiso d PR 0.77
H H32A -0.2001 0.4884 0.3040 0.084 Uiso d PR 0.77
O O30B -0.1891(9) 0.5849(17) 0.2825(10) 0.055(4) Uani d P 0.23
H H31B -0.2473 0.6043 0.2888 0.083 Uiso d PR 0.23
H H32B -0.2002 0.4883 0.3036 0.083 Uiso d PR 0.23

loop_
_atom_site_aniso_label
_atom_site_aniso_U_11
_atom_site_aniso_U_22
_atom_site_aniso_U_33
_atom_site_aniso_U_12
_atom_site_aniso_U_13
_atom_site_aniso_U_23
C1 0.0222(13) 0.0283(13) 0.0207(12) 0.0000(10) -0.0009(10) 0.0008(9)
C2 0.0206(12) 0.0278(13) 0.0173(11) -0.0018(10) -0.0014(9) -0.0005(9)
C3 0.0288(13) 0.0256(13) 0.0211(12) -0.0023(10) -0.0020(10) -0.0018(9)
C4 0.0286(13) 0.0251(13) 0.0183(11) 0.0003(10) 0.0005(10) 0.0010(10)
Fe1 0.0240(2) 0.0278(2) 0.0211(2) -0.00038(14) -0.00096(13) -0.00105(13)
O1 0.0233(9) 0.0404(10) 0.0180(8) -0.0054(8) -0.0034(7) 0.0032(7)
O2 0.0217(10) 0.0778(15) 0.0247(9) -0.0132(10) -0.0012(7) 0.0072(10)
O3 0.0265(9) 0.0387(11) 0.0190(9) -0.0141(8) -0.0037(7) 0.0006(7)
O4 0.0504(12) 0.0260(9) 0.0187(9) 0.0045(8) -0.0066(8) -0.0028(7)
O5 0.0678(15) 0.0368(11) 0.0362(11) 0.0268(11) -0.0182(10) -0.0093(9)
O1W 0.0281(9) 0.0277(9) 0.0232(9) -0.0001(8) 0.0050(7) 0.0010(7)
O2W 0.0231(10) 0.0722(15) 0.0293(10) -0.0078(10) -0.0031(8) 0.0100(10)
O30A 0.048(3) 0.076(3) 0.043(2) 0.0182(19) 0.0119(17) 0.024(2)
O30B 0.050(9) 0.061(9) 0.054(9) 0.035(7) 0.029(7) 0.025(7)

loop_
_atom_type_symbol
_atom_type_description
_atom_type_scat_dispersion_real
_atom_type_scat_dispersion_imag
_atom_type_scat_source
C C 0.0033 0.0016 'International Tables Vol C Tables 4.2.6.8 and 6.1.1.4'
H H 0.0000 0.0000 'International Tables Vol C Tables 4.2.6.8 and 6.1.1.4'
O O 0.0106 0.0060 'International Tables Vol C Tables 4.2.6.8 and 6.1.1.4'
Fe Fe 0.3463 0.8444 'International Tables Vol C Tables 4.2.6.8 and 6.1.1.4'

loop_
_geom_angle_atom_site_label_1
_geom_angle_atom_site_label_2
_geom_angle_atom_site_label_3
_geom_angle_site_symmetry_1
_geom_angle_site_symmetry_3
_geom_angle
O2 C1 O1 . . 123.9(2)
O2 C1 C2 . . 117.6(2)
O1 C1 C2 . . 118.5(2)
O3 C2 C3 . . 110.5(2)
O3 C2 C1 . . 108.14(18)
C3 C2 C1 . . 110.55(19)
O3 C2 H2 . . 109.2
C3 C2 H2 . . 109.2
C1 C2 H2 . . 109.2
C2 C3 C4 . . 113.64(19)
C2 C3 H3A . . 108.8
C4 C3 H3A . . 108.8
C2 C3 H3B . . 108.8
C4 C3 H3B . . 108.8
H3A C3 H3B . . 107.7
O5 C4 O4 . . 122.8(2)
O5 C4 C3 . . 118.9(2)
O4 C4 C3 . . 118.3(2)
O5 Fe1 O2W 5_575 . 92.28(10)
O5 Fe1 O4 5_575 7_576 82.98(7)
O2W Fe1 O4 . 7_576 109.38(8)
O5 Fe1 O1 5_575 . 94.01(9)
O2W Fe1 O1 . . 161.71(7)
O4 Fe1 O1 7_576 . 88.44(7)
O5 Fe1 O3 5_575 . 99.86(8)
O2W Fe1 O3 . . 89.97(7)
O4 Fe1 O3 7_576 . 160.39(8)
O1 Fe1 O3 . . 72.04(6)
O5 Fe1 O1W 5_575 . 170.75(8)
O2W Fe1 O1W . . 83.78(8)
O4 Fe1 O1W 7_576 . 90.41(7)
O1 Fe1 O1W . . 92.26(7)
O3 Fe1 O1W . . 88.54(7)
C1 O1 Fe1 . . 121.91(15)
C2 O3 Fe1 . . 118.91(13)
C2 O3 H3 . . 114(2)
Fe1 O3 H3 . . 124(2)
C4 O4 Fe1 . 7_575 127.20(16)
C4 O5 Fe1 . 5_575 146.95(17)
Fe1 O1W H11 . . 119(2)
Fe1 O1W H12 . . 109(2)
H11 O1W H12 . . 109(2)
Fe1 O2W H21 . . 118(3)
Fe1 O2W H22 . . 124(3)
H21 O2W H22 . . 110(2)
O30B O30A H31A . . 60.9
O30B O30A H32A . . 63.1
H31A O30A H32A . . 90.0
O30B O30A H31B . . 61.1
H31A O30A H31B . . 0.4
H32A O30A H31B . . 90.4
O30B O30A H32B . . 63.3
H31A O30A H32B . . 90.2
H32A O30A H32B . . 0.3
H31B O30A H32B . . 90.6
O30A O30B H31A . . 60.5
O30A O30B H32A . . 59.1
H31A O30B H32A . . 87.6
O30A O30B H31B . . 60.2
H31A O30B H31B . . 0.5
H32A O30B H31B . . 87.7
O30A O30B H32B . . 58.7
H31A O30B H32B . . 87.5
H32A O30B H32B . . 0.5
H31B O30B H32B . . 87.6

loop_
_geom_bond_atom_site_label_1
_geom_bond_atom_site_label_2
_geom_bond_site_symmetry_2
_geom_bond_distance
C1 O2 . 1.245(3)
C1 O1 . 1.262(3)
C1 C2 . 1.529(3)
C2 O3 . 1.430(3)
C2 C3 . 1.515(3)
C2 H2 . 0.9800
C3 C4 . 1.516(3)
C3 H3A . 0.9700
C3 H3B . 0.9700
C4 O5 . 1.247(3)
C4 O4 . 1.251(3)
Fe1 O5 5_575 2.118(2)
Fe1 O2W . 2.1376(19)
Fe1 O4 7_576 2.1448(17)
Fe1 O1 . 2.1728(18)
Fe1 O3 . 2.2304(18)
Fe1 O1W . 2.2522(18)
O3 H3 . 0.81(3)
O1W H11 . 0.820(10)
O1W H12 . 0.809(10)
O2W H21 . 0.811(10)
O2W H22 . 0.81(3)
O30A O30B . 0.828(14)
O30A H31A . 0.8441
O30A H32A . 0.8407
O30A H31B . 0.8404
O30A H32B . 0.8348
O30B H31A . 0.8472
O30B H32A . 0.8736
O30B H31B . 0.8482
O30B H32B . 0.8724

loop_
_geom_hbond_atom_site_label_D
_geom_hbond_atom_site_label_H
_geom_hbond_atom_site_label_A
_geom_hbond_site_symmetry_A
_geom_hbond_distance_DH
_geom_hbond_distance_HA
_geom_hbond_distance_DA
_geom_hbond_angle_DHA
O3 H3 O1W 5_565 0.81(3) 1.95(3) 2.749(2) 174(3)
O1W H11 O2 8_655 0.820(10) 1.882(14) 2.660(3) 158(3)
O1W H12 O5 7_576 0.809(10) 2.18(2) 2.856(3) 141(3)
O1W H12 O4 5_565 0.809(10) 2.47(3) 3.067(3) 131(3)
O2W H21 O30A . 0.811(10) 1.866(14) 2.662(4) 167(4)
O2W H21 O30B . 0.811(10) 1.785(18) 2.575(13) 164(4)
O2W H22 O2 4_465 0.81(3) 1.915(11) 2.720(3) 172(4)
O30A H31B O1 6_556 0.84 2.17 2.984(5) 164.5
O30A H32B O1 3_545 0.83 2.18 2.887(5) 142.0
